data_2220334
loop_
_publ_author_name
'Choi, Hong Dae'
'Seo, Pil Ja'
'Son, Byeng Wha'
'Lee, Uk'

_publ_section_title
;
 Isopropyl 2-(5-bromo-3-methylsulfinyl-1-benzofuran-2-yl)acetate
;
_journal_coeditor_code SG2276
_journal_issue 12
_journal_name_full 'Acta Crystallographica Section E'
_journal_page_first o2250
_journal_paper_doi 10.1107/S160053680803506X
_journal_volume 64
_journal_year 2008
_chemical_formula_iupac 'C14 H15 Br O4 S'
_chemical_formula_moiety 'C14 H15 Br O4 S'
_chemical_formula_sum 'C14 H15 Br O4 S'
_chemical_formula_weight 359.23
_chemical_melting_point_gt 429
_chemical_melting_point_lt 430
_chemical_name_systematic
;
Isopropyl 2-(5-bromo-3-methylsulfinyl-1-benzofuran-2-yl)acetate
;
_space_group_IT_number 2
_symmetry_cell_setting triclinic
_symmetry_space_group_name_Hall '-P 1'
_symmetry_space_group_name_H-M 'P -1'
_atom_sites_solution_hydrogens difmap
_atom_sites_solution_primary direct
_atom_sites_solution_secondary difmap
_cell_angle_alpha 69.623(2)
_cell_angle_beta 82.027(2)
_cell_angle_gamma 67.409(2)
_cell_formula_units_Z 2
_cell_length_a 7.9470(10)
_cell_length_b 10.0780(10)
_cell_length_c 10.8680(10)
_cell_measurement_reflns_used 2313
_cell_measurement_temperature 298(2)
_cell_measurement_theta_max 28.19
_cell_measurement_theta_min 2.79
_cell_volume 753.33(14)
_computing_cell_refinement 'SAINT (Bruker, 2001)'
_computing_data_collection 'SMART (Bruker, 2001)'
_computing_data_reduction 'SAINT (Bruker, 2001)'
_computing_molecular_graphics 'ORTEP-3 (Farrugia, 1997) and DIAMOND (Brandenburg, 1998)'
_computing_publication_material 'SHELXL97 (Sheldrick, 2008)'
_computing_structure_refinement 'SHELXL97 (Sheldrick, 2008)'
_computing_structure_solution 'SHELXS97 (Sheldrick, 2008)'
_diffrn_ambient_temperature 298(2)
_diffrn_detector_area_resol_mean 10.0
_diffrn_measured_fraction_theta_full 0.987
_diffrn_measured_fraction_theta_max 0.987
_diffrn_measurement_device_type 'Bruker SMART CCD'
_diffrn_measurement_method '\f and \w'
_diffrn_radiation_monochromator graphite
_diffrn_radiation_source 'fine-focus sealed tube'
_diffrn_radiation_type MoK\a
_diffrn_radiation_wavelength 0.71073
_diffrn_reflns_av_R_equivalents 0.0108
_diffrn_reflns_av_sigmaI/netI 0.0222
_diffrn_reflns_limit_h_max 5
_diffrn_reflns_limit_h_min -9
_diffrn_reflns_limit_k_max 11
_diffrn_reflns_limit_k_min -11
_diffrn_reflns_limit_l_max 12
_diffrn_reflns_limit_l_min -12
_diffrn_reflns_number 3979
_diffrn_reflns_theta_full 25.00
_diffrn_reflns_theta_max 25.00
_diffrn_reflns_theta_min 2.31
_exptl_absorpt_coefficient_mu 2.876
_exptl_absorpt_correction_T_max 0.559
_exptl_absorpt_correction_T_min 0.321
_exptl_absorpt_correction_type multi-scan
_exptl_absorpt_process_details '(SADABS; Sheldrick, 1999)'
_exptl_crystal_colour colorless
_exptl_crystal_density_diffrn 1.584
_exptl_crystal_density_method 'not measured'
_exptl_crystal_description block
_exptl_crystal_F_000 364
_exptl_crystal_size_max 0.40
_exptl_crystal_size_mid 0.40
_exptl_crystal_size_min 0.20
_refine_diff_density_max 0.461
_refine_diff_density_min -0.456
_refine_ls_extinction_method none
_refine_ls_goodness_of_fit_ref 1.021
_refine_ls_hydrogen_treatment constr
_refine_ls_matrix_type full
_refine_ls_number_parameters 181
_refine_ls_number_reflns 2604
_refine_ls_number_restraints 0
_refine_ls_restrained_S_all 1.021
_refine_ls_R_factor_all 0.0432
_refine_ls_R_factor_gt 0.0313
_refine_ls_shift/su_max_lt 0.001
_refine_ls_shift/su_mean 0.001
_refine_ls_structure_factor_coef Fsqd
_refine_ls_weighting_details 'calc w=1/[\s^2^(Fo^2^)+(0.042P)^2^+0.4644P] where P=(Fo^2^+2Fc^2^)/3'
_refine_ls_weighting_scheme calc
_refine_ls_wR_factor_gt 0.0777
_refine_ls_wR_factor_ref 0.0851
_reflns_number_gt 2123
_reflns_number_total 2604
_reflns_threshold_expression I>2\s(I)
_cod_data_source_file sg2276.cif
_cod_data_source_block I
_cod_depositor_comments
;
The following automatic conversions were performed:
'_symmetry_cell_setting' value 'Triclinic' changed to 'triclinic'
according to '/home/saulius/struct/CIF-dictionaries/cif_core.dic'
dictionary named 'cif_core.dic' version 2.4.1 from 2010-06-29.

Automatic conversion script
Id: cif_fix_enum 1527 2010-12-29 10:47:43Z saulius 

The following automatic conversions were performed:

'_symmetry_cell_setting' value 'Triclinic' changed to 'triclinic'
according to /home/saulius/struct/CIF-dictionaries/cif_core.dic
dictionary named 'cif_core.dic' version 2.4.1 from 2010-06-29.

Automatic conversion script
Id: cif_fix_values 1715 2011-07-08 13:25:40Z adriana 
;
_cod_original_sg_symbol_Hall -P_1
_cod_database_code 2220334
_cod_database_fobs_code 2220334

loop_
_symmetry_equiv_pos_as_xyz
'x, y, z'
'-x, -y, -z'

loop_
_atom_site_type_symbol
_atom_site_label
_atom_site_fract_x
_atom_site_fract_y
_atom_site_fract_z
_atom_site_U_iso_or_equiv
_atom_site_adp_type
_atom_site_calc_flag
_atom_site_refinement_flags
_atom_site_occupancy
Br Br 0.70616(5) 0.79293(4) 0.62791(4) 0.07083(16) Uani d . 1
S S 0.25401(10) 0.39786(9) 0.96079(7) 0.0469(2) Uani d . 1
O O1 0.1648(2) 0.5361(2) 0.58148(17) 0.0407(4) Uani d . 1
O O2 0.2529(3) 0.5174(3) 1.0122(2) 0.0624(6) Uani d . 1
O O3 -0.0241(3) 0.1540(2) 0.7747(2) 0.0532(5) Uani d . 1
O O4 0.2603(3) 0.1418(3) 0.7888(3) 0.0651(6) Uani d . 1
C C1 0.2522(4) 0.4734(3) 0.7885(3) 0.0377(6) Uani d . 1
C C2 0.3526(3) 0.5637(3) 0.7033(3) 0.0367(6) Uani d . 1
C C3 0.4811(4) 0.6187(3) 0.7202(3) 0.0422(6) Uani d . 1
H H3 0.5264 0.5956 0.8026 0.051 Uiso calc R 1
C C4 0.5377(4) 0.7090(3) 0.6087(3) 0.0457(7) Uani d . 1
C C5 0.4752(4) 0.7448(3) 0.4839(3) 0.0487(7) Uani d . 1
H H5 0.5184 0.8063 0.4119 0.058 Uiso calc R 1
C C6 0.3495(4) 0.6897(3) 0.4662(3) 0.0441(7) Uani d . 1
H H6 0.3065 0.7116 0.3834 0.053 Uiso calc R 1
C C7 0.2906(4) 0.6004(3) 0.5777(3) 0.0377(6) Uani d . 1
C C8 0.1423(4) 0.4614(3) 0.7115(3) 0.0389(6) Uani d . 1
C C9 0.4813(5) 0.2606(4) 0.9795(3) 0.0648(9) Uani d . 1
H H9A 0.5068 0.2067 1.0711 0.097 Uiso calc R 1
H H9B 0.5660 0.3113 0.9426 0.097 Uiso calc R 1
H H9C 0.4930 0.1903 0.9350 0.097 Uiso calc R 1
C C10 0.0116(4) 0.3821(3) 0.7411(3) 0.0437(7) Uani d . 1
H H10A -0.0696 0.4239 0.6671 0.052 Uiso calc R 1
H H10B -0.0617 0.4014 0.8165 0.052 Uiso calc R 1
C C11 0.1016(4) 0.2131(3) 0.7692(3) 0.0416(6) Uani d . 1
C C12 0.0375(5) -0.0102(4) 0.7976(4) 0.0630(9) Uani d . 1
H H12 0.1468 -0.0652 0.8524 0.076 Uiso calc R 1
C C13 0.0742(7) -0.0350(4) 0.6682(5) 0.0978(16) Uani d . 1
H H13A 0.1649 0.0055 0.6220 0.117 Uiso calc R 1
H H13B -0.0361 0.0153 0.6180 0.117 Uiso calc R 1
H H13C 0.1175 -0.1418 0.6810 0.117 Uiso calc R 1
C C14 -0.1201(8) -0.0562(5) 0.8665(4) 0.1008(16) Uani d . 1
H H14A -0.2254 -0.0017 0.8110 0.121 Uiso calc R 1
H H14B -0.1470 -0.0329 0.9471 0.121 Uiso calc R 1
H H14C -0.0881 -0.1633 0.8851 0.121 Uiso calc R 1

loop_
_atom_site_aniso_label
_atom_site_aniso_U_11
_atom_site_aniso_U_22
_atom_site_aniso_U_33
_atom_site_aniso_U_12
_atom_site_aniso_U_13
_atom_site_aniso_U_23
Br 0.0636(2) 0.0633(2) 0.0936(3) -0.04221(19) -0.00607(19) -0.0111(2)
S 0.0499(4) 0.0555(5) 0.0372(4) -0.0265(4) -0.0032(3) -0.0078(3)
O1 0.0454(11) 0.0435(11) 0.0376(10) -0.0190(9) -0.0054(8) -0.0131(9)
O2 0.0709(15) 0.0739(16) 0.0505(13) -0.0259(12) -0.0048(11) -0.0285(12)
O3 0.0584(13) 0.0409(11) 0.0657(14) -0.0251(10) -0.0142(10) -0.0103(10)
O4 0.0492(14) 0.0484(13) 0.0931(18) -0.0181(11) -0.0084(12) -0.0138(12)
C1 0.0402(15) 0.0386(15) 0.0379(15) -0.0181(12) -0.0022(12) -0.0113(12)
C2 0.0382(14) 0.0316(14) 0.0398(15) -0.0117(11) -0.0041(11) -0.0105(11)
C3 0.0416(15) 0.0407(15) 0.0462(16) -0.0164(13) -0.0063(12) -0.0123(13)
C4 0.0419(16) 0.0372(15) 0.0593(19) -0.0181(13) 0.0002(13) -0.0131(14)
C5 0.0498(17) 0.0399(16) 0.0483(17) -0.0164(14) 0.0071(14) -0.0075(13)
C6 0.0486(17) 0.0403(16) 0.0373(15) -0.0116(13) -0.0008(12) -0.0103(12)
C7 0.0403(15) 0.0327(14) 0.0400(15) -0.0114(12) -0.0035(12) -0.0125(12)
C8 0.0414(15) 0.0372(14) 0.0405(15) -0.0154(12) -0.0024(12) -0.0132(12)
C9 0.067(2) 0.060(2) 0.058(2) -0.0173(18) -0.0160(17) -0.0083(17)
C10 0.0425(16) 0.0459(16) 0.0488(16) -0.0203(13) -0.0051(13) -0.0159(13)
C11 0.0480(18) 0.0459(16) 0.0364(15) -0.0246(14) -0.0020(12) -0.0106(12)
C12 0.078(2) 0.0388(17) 0.073(2) -0.0261(17) -0.0265(19) -0.0036(16)
C13 0.119(4) 0.051(2) 0.111(4) -0.024(2) 0.042(3) -0.036(2)
C14 0.159(5) 0.084(3) 0.086(3) -0.086(3) 0.024(3) -0.022(2)

loop_
_atom_type_symbol
_atom_type_description
_atom_type_scat_dispersion_real
_atom_type_scat_dispersion_imag
_atom_type_scat_source
C C 0.0033 0.0016 'International Tables Vol C Tables 4.2.6.8 and 6.1.1.4'
H H 0.0000 0.0000 'International Tables Vol C Tables 4.2.6.8 and 6.1.1.4'
O O 0.0106 0.0060 'International Tables Vol C Tables 4.2.6.8 and 6.1.1.4'
S S 0.1246 0.1234 'International Tables Vol C Tables 4.2.6.8 and 6.1.1.4'
Br Br -0.2901 2.4595 'International Tables Vol C Tables 4.2.6.8 and 6.1.1.4'

loop_
_geom_angle_atom_site_label_1
_geom_angle_atom_site_label_2
_geom_angle_atom_site_label_3
_geom_angle
O2 S C1 107.21(13)
O2 S C9 106.82(16)
C1 S C9 98.00(15)
C8 O1 C7 106.32(19)
C11 O3 C12 118.0(2)
C8 C1 C2 107.3(2)
C8 C1 S 123.7(2)
C2 C1 S 129.0(2)
C7 C2 C3 119.5(2)
C7 C2 C1 104.7(2)
C3 C2 C1 135.9(2)
C4 C3 C2 116.6(3)
C4 C3 H3 121.7
C2 C3 H3 121.7
C3 C4 C5 123.6(3)
C3 C4 Br 118.0(2)
C5 C4 Br 118.4(2)
C6 C5 C4 120.2(3)
C6 C5 H5 119.9
C4 C5 H5 119.9
C5 C6 C7 116.6(3)
C5 C6 H6 121.7
C7 C6 H6 121.7
O1 C7 C6 125.7(2)
O1 C7 C2 110.7(2)
C6 C7 C2 123.6(3)
C1 C8 O1 111.0(2)
C1 C8 C10 132.5(3)
O1 C8 C10 116.5(2)
S C9 H9A 109.5
S C9 H9B 109.5
H9A C9 H9B 109.5
S C9 H9C 109.5
H9A C9 H9C 109.5
H9B C9 H9C 109.5
C8 C10 C11 113.5(2)
C8 C10 H10A 108.9
C11 C10 H10A 108.9
C8 C10 H10B 108.9
C11 C10 H10B 108.9
H10A C10 H10B 107.7
O4 C11 O3 125.0(3)
O4 C11 C10 125.3(3)
O3 C11 C10 109.6(2)
O3 C12 C13 108.1(3)
O3 C12 C14 105.3(3)
C13 C12 C14 110.8(3)
O3 C12 H12 110.8
C13 C12 H12 110.8
C14 C12 H12 110.8
C12 C13 H13A 109.5
C12 C13 H13B 109.5
H13A C13 H13B 109.5
C12 C13 H13C 109.5
H13A C13 H13C 109.5
H13B C13 H13C 109.5
C12 C14 H14A 109.5
C12 C14 H14B 109.5
H14A C14 H14B 109.5
C12 C14 H14C 109.5
H14A C14 H14C 109.5
H14B C14 H14C 109.5

loop_
_geom_bond_atom_site_label_1
_geom_bond_atom_site_label_2
_geom_bond_distance
Br C4 1.904(3)
S O2 1.492(2)
S C1 1.759(3)
S C9 1.790(4)
O1 C8 1.374(3)
O1 C7 1.375(3)
O3 C11 1.331(3)
O3 C12 1.471(4)
O4 C11 1.193(3)
C1 C8 1.352(4)
C1 C2 1.445(4)
C2 C7 1.392(4)
C2 C3 1.394(4)
C3 C4 1.376(4)
C3 H3 0.9300
C4 C5 1.387(4)
C5 C6 1.378(4)
C5 H5 0.9300
C6 C7 1.380(4)
C6 H6 0.9300
C8 C10 1.479(4)
C9 H9A 0.9600
C9 H9B 0.9600
C9 H9C 0.9600
C10 C11 1.506(4)
C10 H10A 0.9700
C10 H10B 0.9700
C12 C13 1.483(5)
C12 C14 1.513(6)
C12 H12 0.9800
C13 H13A 0.9600
C13 H13B 0.9600
C13 H13C 0.9600
C14 H14A 0.9600
C14 H14B 0.9600
C14 H14C 0.9600

loop_
_geom_hbond_atom_site_label_D
_geom_hbond_atom_site_label_H
_geom_hbond_atom_site_label_A
_geom_hbond_site_symmetry_A
_geom_hbond_distance_DH
_geom_hbond_distance_HA
_geom_hbond_distance_DA
_geom_hbond_angle_DHA
C3 H3 O2 2_667 0.93 2.50 3.392(4) 159.6
C10 H10B O2 2_567 0.97 2.40 3.365(4) 172.8
C13 H13C Cg 1_545 0.96 2.78 3.526(4) 135.5

loop_
_geom_torsion_atom_site_label_1
_geom_torsion_atom_site_label_2
_geom_torsion_atom_site_label_3
_geom_torsion_atom_site_label_4
_geom_torsion
O2 S C1 C8 -134.2(2)
C9 S C1 C8 115.3(3)
O2 S C1 C2 41.9(3)
C9 S C1 C2 -68.5(3)
C8 C1 C2 C7 0.5(3)
S C1 C2 C7 -176.2(2)
C8 C1 C2 C3 178.5(3)
S C1 C2 C3 1.8(5)
C7 C2 C3 C4 0.6(4)
C1 C2 C3 C4 -177.2(3)
C2 C3 C4 C5 -0.7(4)
C2 C3 C4 Br 177.7(2)
C3 C4 C5 C6 0.1(5)
Br C4 C5 C6 -178.3(2)
C4 C5 C6 C7 0.6(4)
C8 O1 C7 C6 -178.1(3)
C8 O1 C7 C2 1.8(3)
C5 C6 C7 O1 179.3(3)
C5 C6 C7 C2 -0.7(4)
C3 C2 C7 O1 -179.9(2)
C1 C2 C7 O1 -1.4(3)
C3 C2 C7 C6 0.1(4)
C1 C2 C7 C6 178.5(3)
C2 C1 C8 O1 0.7(3)
S C1 C8 O1 177.55(18)
C2 C1 C8 C10 178.8(3)
S C1 C8 C10 -4.3(5)
C7 O1 C8 C1 -1.5(3)
C7 O1 C8 C10 180.0(2)
C1 C8 C10 C11 -76.4(4)
O1 C8 C10 C11 101.6(3)
C12 O3 C11 O4 -4.5(4)
C12 O3 C11 C10 178.3(3)
C8 C10 C11 O4 12.3(4)
C8 C10 C11 O3 -170.5(2)
C11 O3 C12 C13 -89.9(4)
C11 O3 C12 C14 151.6(3)
